data_1562049
loop_
_publ_author_name
'Che, Guang-Bo'
'Liu, Shu-Yu'
'Zhang, Qing'
'Liu, Chun-Bo'
'Zhang, Xing-Jing'

_publ_section_title
;
 Syntheses, structures and photoluminescence of lanthanide-organic
 frameworks assembled from multifunctional N,O-donor ligand
;
_journal_name_full 'Journal of Solid State Chemistry'
_journal_page_first 378
_journal_page_last 382
_journal_paper_doi 10.1016/j.jssc.2015.01.015
_journal_volume 225
_journal_year 2015
_chemical_formula_moiety 'C40 H22 N9 O7 Eu '
_chemical_formula_sum 'C40 H22 Eu N9 O7'
_chemical_formula_weight 892.63
_space_group_IT_number 14
_space_group_name_Hall '-P 2yn'
_space_group_name_H-M_alt 'P 1 21/n 1'
_symmetry_cell_setting monoclinic
_symmetry_space_group_name_Hall '-P 2yn'
_symmetry_space_group_name_H-M 'P 1 21/n 1'
_atom_sites_solution_hydrogens geom
_atom_sites_solution_primary direct
_atom_sites_solution_secondary difmap
_audit_creation_method SHELXL-97
_cell_angle_alpha 90.00
_cell_angle_beta 97.85(3)
_cell_angle_gamma 90.00
_cell_formula_units_Z 4
_cell_length_a 12.286(3)
_cell_length_b 17.634(4)
_cell_length_c 16.052(3)
_cell_measurement_temperature 293(2)
_cell_measurement_theta_max 25.29
_cell_measurement_theta_min 3.61
_cell_volume 3445.1(13)
_computing_cell_refinement 'Bruker SMART'
_computing_data_collection 'Bruker SMART'
_computing_data_reduction 'Bruker SMART'
_computing_structure_refinement 'SHELXL-97 (Sheldrick, 1997)'
_computing_structure_solution 'SHELXL-97 (Sheldrick, 1997)'
_diffrn_ambient_temperature 293(2)
_diffrn_measured_fraction_theta_full 0.993
_diffrn_measured_fraction_theta_max 0.993
_diffrn_measurement_device_type 'Bruker Smart Apex CCD area detector'
_diffrn_measurement_method 'phi and omega scans'
_diffrn_radiation_monochromator graphite
_diffrn_radiation_source 'fine-focus sealed tube'
_diffrn_radiation_type MoK\a
_diffrn_radiation_wavelength 0.71073
_diffrn_reflns_av_R_equivalents 0.0848
_diffrn_reflns_av_sigmaI/netI 0.1205
_diffrn_reflns_limit_h_max 12
_diffrn_reflns_limit_h_min -14
_diffrn_reflns_limit_k_max 21
_diffrn_reflns_limit_k_min -17
_diffrn_reflns_limit_l_max 19
_diffrn_reflns_limit_l_min -18
_diffrn_reflns_number 15614
_diffrn_reflns_theta_full 25.29
_diffrn_reflns_theta_max 25.29
_diffrn_reflns_theta_min 3.61
_exptl_absorpt_coefficient_mu 1.890
_exptl_absorpt_correction_T_max 0.7519
_exptl_absorpt_correction_T_min 0.7037
_exptl_absorpt_correction_type multi-scan
_exptl_absorpt_process_details '(SADABS; Bruker, 2000)'
_exptl_crystal_colour colorless
_exptl_crystal_density_diffrn 1.721
_exptl_crystal_density_method 'not measured'
_exptl_crystal_description block
_exptl_crystal_F_000 1776
_exptl_crystal_size_max 0.20
_exptl_crystal_size_mid 0.17
_exptl_crystal_size_min 0.16
_refine_diff_density_max 0.880
_refine_diff_density_min -1.385
_refine_diff_density_rms 0.156
_refine_ls_extinction_method none
_refine_ls_goodness_of_fit_ref 1.230
_refine_ls_hydrogen_treatment constr
_refine_ls_matrix_type full
_refine_ls_number_parameters 514
_refine_ls_number_reflns 6225
_refine_ls_number_restraints 1
_refine_ls_restrained_S_all 1.232
_refine_ls_R_factor_all 0.1226
_refine_ls_R_factor_gt 0.0984
_refine_ls_shift/su_max 0.000
_refine_ls_shift/su_mean 0.000
_refine_ls_structure_factor_coef Fsqd
_refine_ls_weighting_details 'calc w=1/[\s^2^(Fo^2^)+(0.0333P)^2^+22.3581P] where P=(Fo^2^+2Fc^2^)/3'
_refine_ls_weighting_scheme calc
_refine_ls_wR_factor_gt 0.1687
_refine_ls_wR_factor_ref 0.1817
_reflns_number_gt 5073
_reflns_number_total 6225
_reflns_threshold_expression >2sigma(I)
_cod_data_source_file JSSC-2015-225-378.cif
_cod_data_source_block 4
_cod_original_cell_volume 3444.9(12)
_cod_original_sg_symbol_H-M 'P 21/n'
_cod_database_code 1562049

loop_
_symmetry_equiv_pos_as_xyz
'x, y, z'
'-x+1/2, y+1/2, -z+1/2'
'-x, -y, -z'
'x-1/2, -y-1/2, z-1/2'

loop_
_atom_site_label
_atom_site_type_symbol
_atom_site_fract_x
_atom_site_fract_y
_atom_site_fract_z
_atom_site_U_iso_or_equiv
_atom_site_adp_type
_atom_site_occupancy
_atom_site_symmetry_multiplicity
_atom_site_calc_flag
_atom_site_refinement_flags
_atom_site_disorder_assembly
_atom_site_disorder_group
Eu Eu 0.45224(5) 0.34961(3) 0.74409(3) 0.0301(2) Uani 1 1 d . . .
C1 C 0.5693(10) 0.1741(6) 0.7087(8) 0.042(3) Uani 1 1 d . . .
H1 H 0.6237 0.1976 0.7458 0.050 Uiso 1 1 calc R . .
C2 C 0.5911(9) 0.1015(6) 0.6785(8) 0.041(3) Uani 1 1 d . . .
H2 H 0.6586 0.0781 0.6944 0.050 Uiso 1 1 calc R . .
C3 C 0.5107(9) 0.0664(7) 0.6255(7) 0.037(3) Uani 1 1 d . . .
H3 H 0.5235 0.0191 0.6033 0.045 Uiso 1 1 calc R . .
C4 C 0.4088(8) 0.1019(6) 0.6044(6) 0.025(2) Uani 1 1 d . . .
C5 C 0.3160(9) 0.0678(6) 0.5539(7) 0.032(3) Uani 1 1 d . . .
C6 C 0.2204(10) 0.1057(7) 0.5352(7) 0.037(3) Uani 1 1 d . . .
C7 C 0.2018(9) 0.1817(6) 0.5646(7) 0.031(3) Uani 1 1 d . . .
C8 C 0.1030(9) 0.2229(6) 0.5448(7) 0.035(3) Uani 1 1 d . . .
H8 H 0.0450 0.2032 0.5078 0.042 Uiso 1 1 calc R . .
C9 C 0.0944(10) 0.2924(7) 0.5810(7) 0.039(3) Uani 1 1 d . . .
H9 H 0.0310 0.3214 0.5682 0.047 Uiso 1 1 calc R . .
C10 C 0.1822(9) 0.3191(7) 0.6376(7) 0.041(3) Uani 1 1 d . . .
H10 H 0.1727 0.3646 0.6649 0.049 Uiso 1 1 calc R . .
C11 C 0.2896(9) 0.2153(6) 0.6168(6) 0.031(3) Uani 1 1 d . . .
C12 C 0.3938(9) 0.1752(6) 0.6372(6) 0.029(2) Uani 1 1 d . . .
C13 C 0.2070(10) -0.0059(6) 0.4763(7) 0.036(3) Uani 1 1 d . . .
C14 C 0.1610(9) -0.0719(6) 0.4277(7) 0.034(3) Uani 1 1 d . . .
C15 C 0.2093(9) -0.1434(6) 0.4492(8) 0.041(3) Uani 1 1 d . . .
H15 H 0.2632 -0.1475 0.4956 0.049 Uiso 1 1 calc R . .
C16 C 0.1771(10) -0.2073(6) 0.4017(8) 0.041(3) Uani 1 1 d . . .
H16 H 0.2108 -0.2536 0.4159 0.050 Uiso 1 1 calc R . .
C17 C 0.0953(10) -0.2028(7) 0.3336(7) 0.042(3) Uani 1 1 d . . .
H17 H 0.0717 -0.2460 0.3031 0.050 Uiso 1 1 calc R . .
C18 C 0.0485(10) -0.1318(6) 0.3113(8) 0.042(3) Uani 1 1 d . . .
H18 H -0.0043 -0.1281 0.2641 0.050 Uiso 1 1 calc R . .
C19 C 0.0787(9) -0.0672(6) 0.3575(7) 0.032(3) Uani 1 1 d . . .
C20 C 0.0289(9) 0.0062(6) 0.3214(7) 0.034(3) Uani 1 1 d . . .
C21 C 0.2612(9) 0.4994(7) 0.7284(7) 0.041(3) Uani 1 1 d . . .
H21 H 0.2695 0.4907 0.7861 0.049 Uiso 1 1 calc R . .
C22 C 0.1847(9) 0.5547(6) 0.6948(7) 0.033(3) Uani 1 1 d . . .
H22 H 0.1444 0.5824 0.7294 0.039 Uiso 1 1 calc R . .
C23 C 0.1713(9) 0.5665(6) 0.6089(8) 0.039(3) Uani 1 1 d . . .
H23 H 0.1202 0.6019 0.5849 0.047 Uiso 1 1 calc R . .
C24 C 0.2340(9) 0.5258(6) 0.5579(6) 0.029(3) Uani 1 1 d . . .
C25 C 0.2265(9) 0.5372(6) 0.4694(7) 0.030(3) Uani 1 1 d . . .
C26 C 0.2999(9) 0.4989(6) 0.4252(6) 0.028(2) Uani 1 1 d . . .
C27 C 0.3783(8) 0.4450(6) 0.4608(6) 0.025(2) Uani 1 1 d . . .
C28 C 0.4502(9) 0.4060(6) 0.4167(7) 0.037(3) Uani 1 1 d . . .
H28 H 0.4500 0.4157 0.3597 0.044 Uiso 1 1 calc R . .
C29 C 0.5218(9) 0.3532(6) 0.4562(6) 0.031(3) Uani 1 1 d . . .
H29 H 0.5701 0.3265 0.4272 0.038 Uiso 1 1 calc R . .
C30 C 0.5187(9) 0.3413(6) 0.5421(7) 0.036(3) Uani 1 1 d . . .
H30 H 0.5664 0.3054 0.5693 0.043 Uiso 1 1 calc R . .
C31 C 0.3806(8) 0.4309(6) 0.5483(6) 0.027(2) Uani 1 1 d . . .
C32 C 0.3114(9) 0.4729(6) 0.5982(7) 0.031(3) Uani 1 1 d . . .
C33 C 0.1917(9) 0.5740(6) 0.3404(7) 0.031(3) Uani 1 1 d . . .
C34 C 0.1387(8) 0.6082(6) 0.2605(6) 0.028(2) Uani 1 1 d . . .
C35 C 0.0260(8) 0.6006(6) 0.2424(7) 0.032(3) Uani 1 1 d . . .
H35 H -0.0126 0.5775 0.2814 0.038 Uiso 1 1 calc R . .
C36 C -0.0314(9) 0.6269(6) 0.1668(7) 0.036(3) Uani 1 1 d . . .
H36 H -0.1074 0.6221 0.1564 0.044 Uiso 1 1 calc R . .
C37 C 0.0240(9) 0.6592(7) 0.1087(7) 0.037(3) Uani 1 1 d . . .
H37 H -0.0134 0.6746 0.0572 0.045 Uiso 1 1 calc R . .
C38 C 0.1396(9) 0.6694(6) 0.1267(7) 0.036(3) Uani 1 1 d . . .
H38 H 0.1768 0.6936 0.0875 0.044 Uiso 1 1 calc R . .
C39 C 0.1974(8) 0.6442(6) 0.2007(7) 0.031(3) Uani 1 1 d . . .
C40 C 0.3154(10) 0.6613(6) 0.2185(8) 0.038(3) Uani 1 1 d . . .
O1 O -0.0287(6) 0.0489(4) 0.3623(4) 0.0331(18) Uani 1 1 d . . .
O2 O 0.0496(6) 0.0236(4) 0.2498(4) 0.0317(18) Uani 1 1 d D . .
O3 O 0.3746(6) 0.6729(4) 0.1595(4) 0.0345(18) Uani 1 1 d . . .
O4 O 0.3626(6) 0.6648(4) 0.2954(4) 0.0348(18) Uani 1 1 d . . .
O5 O 0.2913(6) 0.3456(4) 0.8244(5) 0.0398(19) Uani 1 1 d . . .
O6 O 0.4036(7) 0.2529(5) 0.8472(5) 0.046(2) Uani 1 1 d . . .
O7 O 0.2428(7) 0.2460(5) 0.8920(5) 0.053(2) Uani 1 1 d . . .
N1 N 0.4754(7) 0.2109(5) 0.6872(6) 0.034(2) Uani 1 1 d . . .
N2 N 0.2808(7) 0.2835(5) 0.6556(5) 0.033(2) Uani 1 1 d . . .
N3 N 0.1486(8) 0.0582(5) 0.4863(6) 0.036(2) Uani 1 1 d . . .
H3A H 0.0813 0.0673 0.4664 0.043 Uiso 1 1 calc R . .
N4 N 0.3097(8) -0.0039(5) 0.5173(6) 0.036(2) Uani 1 1 d . . .
N5 N 0.3229(7) 0.4586(5) 0.6818(5) 0.033(2) Uani 1 1 d . . .
N6 N 0.4520(7) 0.3780(5) 0.5881(6) 0.031(2) Uani 1 1 d . . .
N7 N 0.1592(7) 0.5837(5) 0.4147(5) 0.030(2) Uani 1 1 d . . .
N8 N 0.2757(7) 0.5222(5) 0.3433(5) 0.031(2) Uani 1 1 d . . .
H8A H 0.3072 0.5072 0.3015 0.037 Uiso 1 1 calc R . .
N9 N 0.3089(9) 0.2796(6) 0.8554(6) 0.043(3) Uani 1 1 d . . .

loop_
_atom_site_aniso_label
_atom_site_aniso_U_11
_atom_site_aniso_U_22
_atom_site_aniso_U_33
_atom_site_aniso_U_23
_atom_site_aniso_U_13
_atom_site_aniso_U_12
Eu 0.0304(3) 0.0301(3) 0.0300(3) 0.0002(3) 0.0042(2) 0.0002(3)
C1 0.039(7) 0.031(7) 0.055(8) -0.004(6) 0.006(6) -0.011(6)
C2 0.027(6) 0.026(6) 0.068(9) 0.011(6) -0.004(6) 0.009(5)
C3 0.039(7) 0.039(7) 0.037(7) 0.000(6) 0.016(6) 0.009(6)
C4 0.025(6) 0.027(6) 0.023(5) -0.002(5) 0.001(5) 0.002(5)
C5 0.026(6) 0.034(6) 0.036(6) -0.008(5) 0.005(5) -0.003(5)
C6 0.039(7) 0.039(7) 0.036(7) -0.008(6) 0.015(6) -0.014(6)
C7 0.027(6) 0.036(6) 0.031(6) 0.000(5) 0.008(5) 0.007(5)
C8 0.033(6) 0.035(7) 0.038(6) 0.000(5) 0.004(5) -0.009(5)
C9 0.036(7) 0.036(7) 0.046(7) -0.009(6) 0.006(6) 0.003(6)
C10 0.035(7) 0.036(7) 0.051(8) -0.010(6) 0.007(6) -0.006(6)
C11 0.030(6) 0.039(7) 0.025(6) -0.002(5) 0.005(5) 0.000(5)
C12 0.030(6) 0.029(6) 0.028(6) 0.001(5) 0.002(5) -0.005(5)
C13 0.052(8) 0.028(6) 0.029(6) 0.005(5) 0.005(6) 0.003(6)
C14 0.039(7) 0.029(6) 0.037(6) -0.009(5) 0.014(6) -0.001(5)
C15 0.036(7) 0.038(7) 0.047(7) 0.011(6) 0.002(6) -0.002(6)
C16 0.047(8) 0.026(6) 0.053(8) 0.006(6) 0.016(7) 0.004(6)
C17 0.059(8) 0.030(7) 0.038(7) -0.009(6) 0.010(6) -0.020(6)
C18 0.050(8) 0.024(6) 0.051(8) 0.001(6) 0.006(6) -0.008(6)
C19 0.041(7) 0.028(6) 0.028(6) 0.004(5) 0.007(5) -0.003(5)
C20 0.033(7) 0.039(7) 0.029(6) -0.005(6) 0.006(5) -0.016(6)
C21 0.045(7) 0.043(7) 0.035(7) -0.013(6) 0.009(6) 0.003(6)
C22 0.034(6) 0.035(6) 0.031(6) -0.005(5) 0.010(5) 0.005(5)
C23 0.037(7) 0.034(7) 0.050(7) -0.003(6) 0.014(6) 0.008(6)
C24 0.040(7) 0.023(6) 0.025(6) -0.008(5) 0.009(5) -0.008(5)
C25 0.032(6) 0.028(6) 0.031(6) -0.007(5) 0.009(5) 0.002(5)
C26 0.035(6) 0.026(6) 0.022(5) 0.001(5) 0.001(5) 0.000(5)
C27 0.028(6) 0.022(5) 0.028(6) 0.002(5) 0.008(5) 0.002(5)
C28 0.047(7) 0.036(7) 0.030(6) -0.009(5) 0.011(6) -0.001(6)
C29 0.036(6) 0.029(6) 0.030(6) 0.001(5) 0.004(5) 0.005(5)
C30 0.041(7) 0.025(6) 0.041(7) -0.003(5) 0.002(6) 0.004(5)
C31 0.020(5) 0.034(6) 0.028(6) 0.005(5) 0.001(5) -0.001(5)
C32 0.029(6) 0.035(6) 0.031(6) -0.009(5) 0.010(5) -0.006(5)
C33 0.036(6) 0.022(6) 0.034(6) -0.007(5) 0.005(5) -0.007(5)
C34 0.020(5) 0.026(6) 0.031(6) -0.008(5) -0.016(5) -0.003(5)
C35 0.018(5) 0.030(6) 0.051(7) -0.002(6) 0.015(5) -0.001(5)
C36 0.030(6) 0.033(7) 0.045(7) -0.008(6) -0.001(6) 0.001(5)
C37 0.038(7) 0.048(7) 0.024(6) 0.003(6) -0.003(5) 0.011(6)
C38 0.041(7) 0.045(7) 0.023(6) 0.001(5) 0.004(5) 0.011(6)
C39 0.020(5) 0.030(6) 0.044(7) 0.000(5) 0.012(5) -0.002(5)
C40 0.045(7) 0.013(6) 0.050(8) -0.009(5) -0.015(6) 0.008(5)
O1 0.037(4) 0.035(4) 0.027(4) -0.001(4) 0.006(4) -0.003(4)
O2 0.036(4) 0.031(4) 0.030(4) -0.003(3) 0.011(3) -0.007(4)
O3 0.034(4) 0.041(5) 0.031(4) 0.002(4) 0.014(4) -0.003(4)
O4 0.037(4) 0.033(4) 0.034(4) -0.004(4) 0.008(4) 0.006(4)
O5 0.044(5) 0.034(5) 0.042(5) 0.001(4) 0.008(4) 0.001(4)
O6 0.042(5) 0.048(5) 0.052(5) 0.019(4) 0.017(4) 0.003(4)
O7 0.057(6) 0.048(5) 0.059(6) 0.006(5) 0.026(5) -0.010(5)
N1 0.029(5) 0.036(5) 0.037(5) 0.001(5) -0.002(4) 0.002(5)
N2 0.032(5) 0.038(6) 0.029(5) -0.006(4) 0.005(4) -0.007(5)
N3 0.034(5) 0.034(6) 0.039(5) 0.003(5) 0.002(5) 0.002(5)
N4 0.036(6) 0.028(5) 0.043(6) -0.010(5) 0.007(5) -0.005(5)
N5 0.039(6) 0.043(6) 0.018(4) -0.005(4) 0.006(4) -0.009(5)
N6 0.035(5) 0.019(5) 0.041(5) 0.004(4) 0.010(5) 0.003(4)
N7 0.029(5) 0.031(5) 0.032(5) 0.000(4) 0.007(4) 0.002(4)
N8 0.036(5) 0.025(5) 0.032(5) 0.008(4) 0.008(4) 0.009(4)
N9 0.042(7) 0.045(7) 0.044(6) 0.002(5) 0.009(5) -0.005(6)

loop_
_atom_type_symbol
_atom_type_description
_atom_type_scat_dispersion_real
_atom_type_scat_dispersion_imag
_atom_type_scat_source
Eu Eu -0.1578 3.6682 'International Tables Vol C Tables 4.2.6.8 and 6.1.1.4'
C C 0.0033 0.0016 'International Tables Vol C Tables 4.2.6.8 and 6.1.1.4'
H H 0.0000 0.0000 'International Tables Vol C Tables 4.2.6.8 and 6.1.1.4'
O O 0.0106 0.0060 'International Tables Vol C Tables 4.2.6.8 and 6.1.1.4'
N N 0.0061 0.0033 'International Tables Vol C Tables 4.2.6.8 and 6.1.1.4'

loop_
_geom_angle_atom_site_label_1
_geom_angle_atom_site_label_2
_geom_angle_atom_site_label_3
_geom_angle
_geom_angle_site_symmetry_1
_geom_angle_site_symmetry_3
O4 Eu O3 53.2(2) 3_666 3_666
O4 Eu O5 162.5(2) 3_666 .
O3 Eu O5 110.1(2) 3_666 .
O4 Eu O6 114.4(3) 3_666 .
O3 Eu O6 75.0(3) 3_666 .
O5 Eu O6 50.5(3) . .
O4 Eu O2 69.6(2) 3_666 4_666
O3 Eu O2 76.0(2) 3_666 4_666
O5 Eu O2 114.1(2) . 4_666
O6 Eu O2 137.0(3) . 4_666
O4 Eu N6 69.2(3) 3_666 .
O3 Eu N6 121.9(3) 3_666 .
O5 Eu N6 128.0(3) . .
O6 Eu N6 144.4(3) . .
O2 Eu N6 78.5(2) 4_666 .
O4 Eu O1 105.4(2) 3_666 4_666
O3 Eu O1 70.8(2) 3_666 4_666
O5 Eu O1 69.0(2) . 4_666
O6 Eu O1 89.6(3) . 4_666
O2 Eu O1 50.9(2) 4_666 4_666
N6 Eu O1 124.7(2) . 4_666
O4 Eu N5 121.0(3) 3_666 .
O3 Eu N5 141.5(3) 3_666 .
O5 Eu N5 74.6(3) . .
O6 Eu N5 124.6(3) . .
O2 Eu N5 67.8(2) 4_666 .
N6 Eu N5 63.9(3) . .
O1 Eu N5 76.2(2) 4_666 .
O4 Eu N1 70.6(3) 3_666 .
O3 Eu N1 86.8(3) 3_666 .
O5 Eu N1 106.4(3) . .
O6 Eu N1 69.2(3) . .
O2 Eu N1 139.3(3) 4_666 .
N6 Eu N1 80.1(3) . .
O1 Eu N1 152.7(2) 4_666 .
N5 Eu N1 129.8(3) . .
O4 Eu N2 120.9(3) 3_666 .
O3 Eu N2 144.6(3) 3_666 .
O5 Eu N2 68.7(3) . .
O6 Eu N2 79.0(3) . .
O2 Eu N2 138.3(3) 4_666 .
N6 Eu N2 70.5(3) . .
O1 Eu N2 133.0(3) 4_666 .
N5 Eu N2 73.7(3) . .
N1 Eu N2 61.4(3) . .
O4 Eu C40 27.0(3) 3_666 3_666
O3 Eu C40 26.9(3) 3_666 3_666
O5 Eu C40 136.9(3) . 3_666
O6 Eu C40 97.9(3) . 3_666
O2 Eu C40 66.2(3) 4_666 3_666
N6 Eu C40 95.0(3) . 3_666
O1 Eu C40 84.5(3) 4_666 3_666
N5 Eu C40 132.3(3) . 3_666
N1 Eu C40 81.8(3) . 3_666
N2 Eu C40 141.9(3) . 3_666
O4 Eu C20 86.8(3) 3_666 4_666
O3 Eu C20 71.1(3) 3_666 4_666
O5 Eu C20 92.1(3) . 4_666
O6 Eu C20 113.8(3) . 4_666
O2 Eu C20 25.1(2) 4_666 4_666
N6 Eu C20 101.7(3) . 4_666
O1 Eu C20 25.8(2) 4_666 4_666
N5 Eu C20 70.5(3) . 4_666
N1 Eu C20 155.2(3) . 4_666
N2 Eu C20 142.9(3) . 4_666
C40 Eu C20 73.3(3) 3_666 4_666
N1 C1 C2 123.7(11) . .
N1 C1 H1 118.1 . .
C2 C1 H1 118.1 . .
C3 C2 C1 118.2(11) . .
C3 C2 H2 120.9 . .
C1 C2 H2 120.9 . .
C2 C3 C4 119.8(11) . .
C2 C3 H3 120.1 . .
C4 C3 H3 120.1 . .
C3 C4 C12 118.4(10) . .
C3 C4 C5 124.3(10) . .
C12 C4 C5 117.2(9) . .
C6 C5 N4 111.1(9) . .
C6 C5 C4 121.1(10) . .
N4 C5 C4 127.8(10) . .
C5 C6 N3 107.1(10) . .
C5 C6 C7 123.8(10) . .
N3 C6 C7 129.0(11) . .
C11 C7 C8 119.0(10) . .
C11 C7 C6 116.2(10) . .
C8 C7 C6 124.8(10) . .
C9 C8 C7 118.6(10) . .
C9 C8 H8 120.7 . .
C7 C8 H8 120.7 . .
C8 C9 C10 118.8(11) . .
C8 C9 H9 120.6 . .
C10 C9 H9 120.6 . .
N2 C10 C9 124.8(11) . .
N2 C10 H10 117.6 . .
C9 C10 H10 117.6 . .
N2 C11 C7 122.8(10) . .
N2 C11 C12 116.5(9) . .
C7 C11 C12 120.6(10) . .
N1 C12 C4 121.4(10) . .
N1 C12 C11 117.6(9) . .
C4 C12 C11 120.9(9) . .
N4 C13 N3 113.4(10) . .
N4 C13 C14 123.3(10) . .
N3 C13 C14 123.3(11) . .
C19 C14 C15 118.5(10) . .
C19 C14 C13 124.1(10) . .
C15 C14 C13 117.2(10) . .
C16 C15 C14 120.8(11) . .
C16 C15 H15 119.6 . .
C14 C15 H15 119.6 . .
C17 C16 C15 120.6(11) . .
C17 C16 H16 119.7 . .
C15 C16 H16 119.7 . .
C16 C17 C18 118.7(11) . .
C16 C17 H17 120.6 . .
C18 C17 H17 120.6 . .
C19 C18 C17 121.9(11) . .
C19 C18 H18 119.0 . .
C17 C18 H18 119.0 . .
C18 C19 C14 119.4(10) . .
C18 C19 C20 115.8(10) . .
C14 C19 C20 124.3(9) . .
O2 C20 O1 121.7(11) . .
O2 C20 C19 116.1(10) . .
O1 C20 C19 122.1(10) . .
O2 C20 Eu 59.4(6) . 4_565
O1 C20 Eu 62.4(6) . 4_565
C19 C20 Eu 174.4(8) . 4_565
N5 C21 C22 123.7(11) . .
N5 C21 H21 118.1 . .
C22 C21 H21 118.1 . .
C23 C22 C21 117.9(10) . .
C23 C22 H22 121.1 . .
C21 C22 H22 121.1 . .
C22 C23 C24 120.5(11) . .
C22 C23 H23 119.7 . .
C24 C23 H23 119.7 . .
C23 C24 C32 117.3(10) . .
C23 C24 C25 123.1(10) . .
C32 C24 C25 119.5(9) . .
N7 C25 C26 109.6(9) . .
N7 C25 C24 131.6(10) . .
C26 C25 C24 118.7(10) . .
N8 C26 C25 105.8(9) . .
N8 C26 C27 129.3(9) . .
C25 C26 C27 124.8(9) . .
C28 C27 C26 124.9(10) . .
C28 C27 C31 119.3(10) . .
C26 C27 C31 115.8(9) . .
C29 C28 C27 120.8(10) . .
C29 C28 H28 119.6 . .
C27 C28 H28 119.6 . .
C28 C29 C30 117.0(10) . .
C28 C29 H29 121.5 . .
C30 C29 H29 121.5 . .
N6 C30 C29 124.8(10) . .
N6 C30 H30 117.6 . .
C29 C30 H30 117.6 . .
N6 C31 C27 120.1(9) . .
N6 C31 C32 118.4(9) . .
C27 C31 C32 121.5(9) . .
N5 C32 C24 123.0(9) . .
N5 C32 C31 117.6(10) . .
C24 C32 C31 119.4(9) . .
N7 C33 N8 112.0(9) . .
N7 C33 C34 125.3(10) . .
N8 C33 C34 122.5(9) . .
C35 C34 C39 119.0(10) . .
C35 C34 C33 116.8(10) . .
C39 C34 C33 124.1(9) . .
C34 C35 C36 121.6(10) . .
C34 C35 H35 119.2 . .
C36 C35 H35 119.2 . .
C37 C36 C35 119.8(11) . .
C37 C36 H36 120.1 . .
C35 C36 H36 120.1 . .
C36 C37 C38 119.8(10) . .
C36 C37 H37 120.1 . .
C38 C37 H37 120.1 . .
C39 C38 C37 121.3(11) . .
C39 C38 H38 119.4 . .
C37 C38 H38 119.4 . .
C38 C39 C34 118.5(10) . .
C38 C39 C40 118.8(10) . .
C34 C39 C40 122.4(10) . .
O3 C40 O4 118.1(10) . .
O3 C40 C39 122.1(10) . .
O4 C40 C39 119.9(11) . .
O3 C40 Eu 60.9(6) . 3_666
O4 C40 Eu 59.6(6) . 3_666
C39 C40 Eu 164.3(7) . 3_666
C20 O1 Eu 91.8(6) . 4_565
C20 O2 Eu 95.5(7) . 4_565
C40 O3 Eu 92.2(6) . 3_666
C40 O4 Eu 93.4(7) . 3_666
N9 O5 Eu 97.1(6) . .
N9 O6 Eu 96.9(6) . .
C1 N1 C12 118.3(10) . .
C1 N1 Eu 119.6(7) . .
C12 N1 Eu 122.1(7) . .
C10 N2 C11 115.7(9) . .
C10 N2 Eu 122.1(7) . .
C11 N2 Eu 121.8(7) . .
C13 N3 C6 105.4(9) . .
C13 N3 H3A 127.3 . .
C6 N3 H3A 127.3 . .
C13 N4 C5 103.0(9) . .
C21 N5 C32 117.5(10) . .
C21 N5 Eu 122.8(7) . .
C32 N5 Eu 119.5(7) . .
C30 N6 C31 118.1(9) . .
C30 N6 Eu 121.7(7) . .
C31 N6 Eu 120.2(7) . .
C33 N7 C25 105.5(9) . .
C26 N8 C33 107.1(9) . .
C26 N8 H8A 126.5 . .
C33 N8 H8A 126.5 . .
O7 N9 O5 123.0(11) . .
O7 N9 O6 123.0(10) . .
O5 N9 O6 113.9(9) . .
O7 N9 Eu 171.4(8) . .
O5 N9 Eu 57.5(5) . .
O6 N9 Eu 57.6(5) . .

loop_
_geom_bond_atom_site_label_1
_geom_bond_atom_site_label_2
_geom_bond_distance
_geom_bond_site_symmetry_2
Eu O4 2.457(7) 3_666
Eu O3 2.486(7) 3_666
Eu O5 2.504(8) .
Eu O6 2.505(7) .
Eu O2 2.531(7) 4_666
Eu N6 2.554(9) .
Eu O1 2.596(7) 4_666
Eu N5 2.604(9) .
Eu N1 2.639(9) .
Eu N2 2.645(9) .
Eu C40 2.843(12) 3_666
Eu C20 2.928(12) 4_666
C1 N1 1.328(14) .
C1 C2 1.408(15) .
C1 H1 0.9300 .
C2 C3 1.361(15) .
C2 H2 0.9300 .
C3 C4 1.399(14) .
C3 H3 0.9300 .
C4 C12 1.417(14) .
C4 C5 1.438(14) .
C5 C6 1.350(15) .
C5 N4 1.391(13) .
C6 N3 1.380(13) .
C6 C7 1.450(15) .
C7 C11 1.404(14) .
C7 C8 1.413(14) .
C8 C9 1.367(15) .
C8 H8 0.9300 .
C9 C10 1.394(15) .
C9 H9 0.9300 .
C10 N2 1.360(14) .
C10 H10 0.9300 .
C11 N2 1.365(13) .
C11 C12 1.459(14) .
C12 N1 1.352(13) .
C13 N4 1.341(14) .
C13 N3 1.360(13) .
C13 C14 1.470(15) .
C14 C19 1.411(15) .
C14 C15 1.416(15) .
C15 C16 1.388(16) .
C15 H15 0.9300 .
C16 C17 1.383(16) .
C16 H16 0.9300 .
C17 C18 1.404(16) .
C17 H17 0.9300 .
C18 C19 1.381(15) .
C18 H18 0.9300 .
C19 C20 1.513(15) .
C20 O2 1.249(12) .
C20 O1 1.274(12) .
C20 Eu 2.928(12) 4_565
C21 N5 1.344(13) .
C21 C22 1.411(15) .
C21 H21 0.9300 .
C22 C23 1.382(15) .
C22 H22 0.9300 .
C23 C24 1.397(14) .
C23 H23 0.9300 .
C24 C32 1.424(15) .
C24 C25 1.426(14) .
C25 N7 1.389(13) .
C25 C26 1.394(14) .
C26 N8 1.372(12) .
C26 C27 1.418(14) .
C27 C28 1.387(14) .
C27 C31 1.424(13) .
C28 C29 1.376(15) .
C28 H28 0.9300 .
C29 C30 1.400(14) .
C29 H29 0.9300 .
C30 N6 1.341(13) .
C30 H30 0.9300 .
C31 N6 1.376(13) .
C31 C32 1.447(14) .
C32 N5 1.355(13) .
C33 N7 1.319(13) .
C33 N8 1.375(13) .
C33 C34 1.484(14) .
C34 C35 1.382(13) .
C34 C39 1.426(14) .
C35 C36 1.396(15) .
C35 H35 0.9300 .
C36 C37 1.353(15) .
C36 H36 0.9300 .
C37 C38 1.421(15) .
C37 H37 0.9300 .
C38 C39 1.373(14) .
C38 H38 0.9300 .
C39 C40 1.469(15) .
C40 O3 1.288(14) .
C40 O4 1.292(13) .
C40 Eu 2.843(12) 3_666
O1 Eu 2.596(7) 4_565
O2 Eu 2.531(7) 4_565
O3 Eu 2.486(7) 3_666
O4 Eu 2.457(7) 3_666
O5 N9 1.272(12) .
O6 N9 1.278(12) .
O7 N9 1.220(11) .
N3 H3A 0.8600 .
N8 H8A 0.8600 .

loop_
_geom_hbond_atom_site_label_D
_geom_hbond_atom_site_label_H
_geom_hbond_atom_site_label_A
_geom_hbond_distance_DH
_geom_hbond_distance_HA
_geom_hbond_distance_DA
_geom_hbond_angle_DHA
_geom_hbond_site_symmetry_A
N3 H3A O1 0.86 2.03 2.748(12) 140.9 .
N8 H8A O2 0.86 2.06 2.778(11) 140.1 2
